data_4021960
loop_
_publ_author_name
'Takashi Mino'
'Youichi Tanaka'
'Youtaro Hattori'
'Toshihiro Yabusaki'
'Hiroaki Saotome'
'Masami Sakamoto'
'Tsutomu Fujita'

_publ_section_title
;
 Synthesis and Optical Resolution of Aminophosphines with Axially
 Chiral C(aryl)-N(amine) Bonds for Use as Ligands in Asymmetric
 Catalysis
;
_journal_name_full 'Journal of Organic Chemistry'
_journal_page_first 7346
_journal_page_last 7353
_journal_paper_doi 10.1021/jo061261f
_journal_volume 71
_journal_year 2006
_chemical_compound_source 'Local laboratory'
_chemical_formula_moiety 'C29 H26 N O2 P '
_chemical_formula_sum 'C29 H26 N O2 P'
_chemical_formula_weight 451.506
_chemical_name_systematic
;
 ?
;
_space_group_IT_number 61
_symmetry_cell_setting orthorhombic
_symmetry_space_group_name_Hall '-P 2ac 2ab'
_symmetry_space_group_name_H-M 'P b c a'
_atom_sites_solution_hydrogens geom
_audit_creation_method maXus
_cell_angle_alpha 90.00
_cell_angle_beta 90.00
_cell_angle_gamma 90.00
_cell_formula_units_Z 8
_cell_length_a 18.401(6)
_cell_length_b 35.757(11)
_cell_length_c 7.264(3)
_cell_measurement_temperature 298
_cell_volume 4779.(3)
_computing_cell_refinement 'MXC(MAC Science)'
_computing_data_collection 'MXC(MAC Science)'
_computing_data_reduction 'maXus (Mackay et al., 1999)'
_computing_molecular_graphics 'Ortep (Johnson, 1976)'
_computing_publication_material 'maXus(Mackay et al., 1999)'
_computing_structure_refinement 'maXus(Mackay et al., 1999)'
_diffrn_measurement_device 'Mac Science MXC18'
_diffrn_measurement_method '\q \w scans'
_diffrn_orient_matrix_type X=UH
_diffrn_orient_matrix_UB_11 -0.03387
_diffrn_orient_matrix_UB_12 -0.02155
_diffrn_orient_matrix_UB_13 0.01832
_diffrn_orient_matrix_UB_21 0.03763
_diffrn_orient_matrix_UB_22 -0.01741
_diffrn_orient_matrix_UB_23 -0.05018
_diffrn_orient_matrix_UB_31 0.01976
_diffrn_orient_matrix_UB_32 -0.00381
_diffrn_orient_matrix_UB_33 0.12687
_diffrn_radiation_source 'fine-focus sealed tube'
_diffrn_radiation_type ' CuK\a'
_diffrn_radiation_wavelength_id all
_diffrn_reflns_limit_h_max 22
_diffrn_reflns_limit_h_min 0
_diffrn_reflns_limit_k_max 0
_diffrn_reflns_limit_k_min -43
_diffrn_reflns_limit_l_max 8
_diffrn_reflns_limit_l_min 0
_diffrn_reflns_number 5147
_diffrn_reflns_theta_full 69.98
_diffrn_reflns_theta_max 69.98
_diffrn_reflns_theta_min 2.40
_exptl_absorpt_coefficient_mu 1.22
_exptl_absorpt_correction_type none
_exptl_crystal_colour Colourless
_exptl_crystal_density_diffrn 1.255
_exptl_crystal_density_method 'not measured'
_exptl_crystal_description needle
_exptl_crystal_F_000 1903
_refine_diff_density_max 0.58
_refine_diff_density_min -0.55
_refine_diff_density_rms 0.13
_refine_ls_extinction_method none
_refine_ls_goodness_of_fit_all 2.514
_refine_ls_goodness_of_fit_gt 1.610
_refine_ls_goodness_of_fit_ref 1.610
_refine_ls_hydrogen_treatment refxyz
_refine_ls_matrix_type full
_refine_ls_number_constraints 26
_refine_ls_number_parameters 298
_refine_ls_number_reflns 1620
_refine_ls_number_restraints 0
_refine_ls_R_factor_all 0.166
_refine_ls_R_factor_gt 0.047
_refine_ls_shift/su_max 0.019
_refine_ls_shift/su_mean 0.005
_refine_ls_structure_factor_coef F^2^
_refine_ls_weighting_details ' w = 1 / ( s^2^(Fo^2^) + 0.10000 * Fo^2^)'
_refine_ls_weighting_scheme sigma
_refine_ls_wR_factor_all 0.132
_refine_ls_wR_factor_gt 0.099
_refine_ls_wR_factor_ref 0.099
_reflns_d_resolution_high 0.64
_reflns_d_resolution_low 2.99
_reflns_limit_h_max 22
_reflns_limit_h_min 0
_reflns_limit_k_max 43
_reflns_limit_k_min 0
_reflns_limit_l_max 8
_reflns_limit_l_min 0
_reflns_number_gt 1620
_reflns_number_total 5431
_reflns_threshold_expression 'I> 3.00 sigma(I)'
_cod_data_source_file jo061261fsi20060619_091139.cif
_cod_depositor_comments
;
The following automatic conversions were performed:
'_symmetry_cell_setting' value 'Orthorhombic' changed to 'orthorhombic'
according to '/home/saulius/struct/CIF-dictionaries/cif_core.dic'
dictionary named 'cif_core.dic' version 2.4.1 from 2010-06-29.

Automatic conversion script
Id: cif_fix_enum 1527 2010-12-29 10:47:43Z saulius 

The following automatic conversions were performed:

'_atom_site_adp_type' tag value 'Uij' was replaced with 'Uani' value
33 times.

Automatic conversion script
Id: cif_fix_values 1646 2011-03-28 12:23:43Z adriana 
;
_cod_original_sg_symbol_H-M 'P b c a       '
_cod_original_formula_sum 'C29 H26 N O2 P '
_cod_database_code 4021960

loop_
_symmetry_equiv_pos_as_xyz
+X,+Y,+Z
-X,-Y,-Z
'-X+ 1/2,-Y,+Z+ 1/2'
'+X+ 1/2,+Y,-Z+ 1/2'
'+X+ 1/2,-Y+ 1/2,-Z'
'-X+ 1/2,+Y+ 1/2,+Z'
'-X,+Y+ 1/2,-Z+ 1/2'
'+X,-Y+ 1/2,+Z+ 1/2'

loop_
_atom_site_label
_atom_site_fract_x
_atom_site_fract_y
_atom_site_fract_z
_atom_site_U_iso_or_equiv
_atom_site_occupancy
_atom_site_adp_type
P1 0.60091(7) 0.10679(4) 0.2141(2) 0.0459(9) 1.00 Uani
O2 0.7565(2) 0.17506(10) 0.9203(5) 0.055(2) 1.00 Uani
N3 0.6103(2) 0.16745(11) 0.4701(6) 0.045(2) 1.00 Uani
C4 0.6764(2) 0.11245(13) 0.3764(7) 0.038(3) 1.00 Uani
C5 0.6717(2) 0.14341(14) 0.4955(7) 0.041(3) 1.00 Uani
C6 0.7862(3) 0.12802(15) 0.6301(8) 0.048(3) 1.00 Uani
C7 0.5533(3) 0.17328(14) 0.5955(8) 0.042(3) 1.00 Uani
C8 0.6281(3) 0.06508(14) 0.0861(7) 0.045(3) 1.00 Uani
C9 0.7381(3) 0.09036(14) 0.3858(8) 0.051(3) 1.00 Uani
C10 0.7758(3) 0.20340(16) 1.0299(8) 0.047(3) 1.00 Uani
O11 0.7639(3) 0.23519(11) 0.9936(6) 0.078(3) 1.00 Uani
C12 0.5114(3) 0.20359(14) 0.5351(8) 0.046(3) 1.00 Uani
C13 0.5304(3) 0.08854(14) 0.3669(8) 0.046(3) 1.00 Uani
C14 0.4511(3) 0.21338(16) 0.6341(10) 0.060(4) 1.00 Uani
C15 0.7206(3) 0.18433(15) 0.7500(8) 0.054(3) 1.00 Uani
C16 0.5370(3) 0.15421(16) 0.7518(9) 0.062(4) 1.00 Uani
C17 0.5442(3) 0.06459(17) 0.5118(9) 0.062(4) 1.00 Uani
C18 0.4334(3) 0.1942(2) 0.7923(11) 0.071(5) 1.00 Uani
C19 0.7254(3) 0.15100(14) 0.6245(7) 0.043(3) 1.00 Uani
C20 0.6169(3) 0.19995(14) 0.3473(8) 0.054(3) 1.00 Uani
C21 0.6121(4) 0.00190(16) -0.0211(11) 0.077(5) 1.00 Uani
C22 0.5929(3) 0.03053(17) 0.0938(9) 0.064(4) 1.00 Uani
C23 0.4589(3) 0.09872(17) 0.3373(8) 0.061(4) 1.00 Uani
C24 0.5429(3) 0.21868(16) 0.3599(9) 0.067(4) 1.00 Uani
C25 0.6826(3) 0.06865(17) -0.0465(9) 0.060(4) 1.00 Uani
C26 0.4763(3) 0.1650(2) 0.8492(9) 0.072(4) 1.00 Uani
C27 0.4189(4) 0.0611(2) 0.5863(10) 0.076(5) 1.00 Uani
C28 0.7923(3) 0.09848(16) 0.5092(8) 0.054(3) 1.00 Uani
C29 0.8150(3) 0.19044(16) 1.1948(8) 0.061(4) 1.00 Uani
C30 0.7024(3) 0.0397(2) -0.1607(9) 0.068(4) 1.00 Uani
C31 0.4890(4) 0.05091(19) 0.6211(10) 0.076(5) 1.00 Uani
C32 0.6668(4) 0.00598(18) -0.1483(10) 0.073(5) 1.00 Uani
C33 0.4038(3) 0.0849(2) 0.4473(11) 0.080(5) 1.00 Uani

loop_
_atom_site_aniso_label
_atom_site_aniso_U_11
_atom_site_aniso_U_22
_atom_site_aniso_U_33
_atom_site_aniso_U_12
_atom_site_aniso_U_13
_atom_site_aniso_U_23
P1 0.0450(7) 0.0462(7) 0.0464(8) -.0027(7) -.0046(8) 0.0110(7)
O2 0.069(3) 0.050(2) 0.047(2) -.007(2) -.011(2) 0.004(2)
N3 0.043(2) 0.049(2) 0.044(3) 0.007(2) -.002(2) 0.014(2)
C4 0.036(2) 0.036(3) 0.043(3) -.002(2) -.002(3) 0.007(3)
C5 0.028(2) 0.049(3) 0.047(3) -.002(2) -.001(3) 0.019(3)
C6 0.038(3) 0.057(3) 0.048(4) -.005(3) -.007(3) 0.004(3)
C7 0.040(3) 0.046(3) 0.039(3) -.001(2) -.005(3) -.001(3)
C8 0.047(3) 0.045(3) 0.043(3) -.002(2) -.012(3) 0.010(3)
C9 0.047(3) 0.049(3) 0.056(4) 0.009(3) 0.003(3) 0.000(3)
C10 0.048(3) 0.048(3) 0.044(3) -.002(3) 0.007(3) -.004(3)
O11 0.122(4) 0.049(2) 0.064(3) 0.016(2) -.013(3) -.006(2)
C12 0.045(3) 0.044(3) 0.049(4) 0.002(2) -.012(3) -.007(3)
C13 0.046(3) 0.047(3) 0.045(3) -.002(2) -.003(3) 0.005(3)
C14 0.042(3) 0.059(4) 0.079(5) -.001(3) -.014(4) -.017(4)
C15 0.054(3) 0.053(3) 0.056(4) 0.003(3) -.010(3) 0.002(3)
C16 0.046(3) 0.069(4) 0.070(5) 0.004(3) -.004(3) 0.025(4)
C17 0.043(3) 0.074(4) 0.068(4) -.009(3) -.002(3) 0.024(4)
C18 0.040(3) 0.092(5) 0.082(5) -.006(4) 0.007(4) -.027(5)
C19 0.042(3) 0.042(3) 0.046(3) -.003(2) -.002(3) 0.007(3)
C20 0.058(4) 0.047(3) 0.057(4) 0.006(3) -.002(3) 0.016(3)
C21 0.086(5) 0.052(3) 0.094(5) -.007(4) 0.009(5) -.004(4)
C22 0.065(4) 0.062(4) 0.066(4) -.007(3) 0.011(4) 0.009(4)
C23 0.044(3) 0.084(4) 0.055(4) 0.005(3) -.005(3) 0.015(3)
C24 0.061(4) 0.057(3) 0.082(5) 0.013(3) -.011(4) 0.011(4)
C25 0.061(3) 0.062(4) 0.057(4) -.009(3) 0.008(4) 0.014(3)
C26 0.057(4) 0.097(5) 0.061(5) -.015(4) 0.012(4) 0.003(4)
C27 0.057(4) 0.102(5) 0.070(5) -.019(4) 0.014(4) 0.008(5)
C28 0.038(3) 0.063(4) 0.062(4) 0.012(3) -.002(3) 0.004(3)
C29 0.068(4) 0.064(4) 0.050(4) -.005(3) -.006(3) -.003(3)
C30 0.067(4) 0.083(5) 0.053(4) 0.009(4) 0.008(3) 0.005(4)
C31 0.065(4) 0.087(5) 0.075(5) -.010(4) 0.005(4) 0.027(4)
C32 0.082(5) 0.063(4) 0.076(5) 0.019(4) 0.001(4) -.003(4)
C33 0.040(3) 0.114(6) 0.086(5) 0.000(4) 0.006(4) 0.012(5)

loop_
_atom_type_symbol
_atom_type_description
_atom_type_scat_dispersion_real
_atom_type_scat_dispersion_imag
_atom_type_scat_source
'C ' 'C ' 0.0181 0.0091 'Waasmaier & Kirfel, 1995'
'H ' 'H ' 0.0000 0.0000 'Waasmaier & Kirfel, 1995'
'O ' 'O ' 0.0492 0.0322 'Waasmaier & Kirfel, 1995'
'N ' 'N ' 0.0311 0.0180 'Waasmaier & Kirfel, 1995'
'P ' 'P ' 0.2955 0.4335 'Waasmaier & Kirfel, 1995'

loop_
_diffrn_radiation_wavelength
1.54178

loop_
_geom_angle_atom_site_label_1
_geom_angle_atom_site_label_2
_geom_angle_atom_site_label_3
_geom_angle
C4 P1 C8 102.09(13)
C4 P1 C13 100.78(13)
C8 P1 C13 102.25(13)
C10 O2 C15 117.3(2)
C5 N3 C7 126.5(2)
C5 N3 C20 119.2(2)
C7 N3 C20 109.7(2)
P1 C4 C5 115.8(2)
P1 C4 C9 126.2(2)
C5 C4 C9 118.0(3)
N3 C5 C4 116.2(2)
N3 C5 C19 122.1(3)
C4 C5 C19 121.7(3)
C19 C6 C28 120.0(3)
N3 C7 C12 108.8(3)
N3 C7 C16 129.2(3)
C12 C7 C16 122.0(3)
P1 C8 C22 125.1(3)
P1 C8 C25 118.2(2)
C22 C8 C25 116.2(3)
C4 C9 C28 120.5(3)
O2 C10 O11 123.0(3)
O2 C10 C29 112.1(3)
O11 C10 C29 124.9(3)
C7 C12 C14 118.7(3)
C7 C12 C24 109.4(3)
C14 C12 C24 131.9(3)
P1 C13 C17 123.6(2)
P1 C13 C23 119.2(2)
C17 C13 C23 117.2(3)
C12 C14 C18 120.1(3)
O2 C15 C19 108.2(2)
C7 C16 C26 117.8(3)
C13 C17 C31 121.6(3)
C14 C18 C26 119.6(3)
C5 C19 C6 118.5(3)
C5 C19 C15 121.6(3)
C6 C19 C15 119.9(3)
N3 C20 C24 103.8(2)
C22 C21 C32 121.4(3)
C8 C22 C21 121.2(3)
C13 C23 C33 120.9(3)
C12 C24 C20 103.8(3)
C8 C25 C30 122.5(3)
C16 C26 C18 121.7(3)
C31 C27 C33 120.1(3)
C6 C28 C9 121.3(3)
C25 C30 C32 119.6(3)
C17 C31 C27 119.6(3)
C21 C32 C30 119.1(3)
C23 C33 C27 120.5(3)

loop_
_geom_bond_atom_site_label_1
_geom_bond_atom_site_label_2
_geom_bond_distance
P1 C4 1.834(3)
P1 C8 1.827(3)
P1 C13 1.829(3)
O2 C10 1.337(3)
O2 C15 1.441(3)
N3 C5 1.432(3)
N3 C7 1.405(3)
N3 C20 1.470(3)
C4 C5 1.407(4)
C4 C9 1.384(4)
C5 C19 1.388(4)
C6 C19 1.389(4)
C6 C28 1.378(4)
C7 C12 1.401(4)
C7 C16 1.357(4)
C8 C22 1.396(4)
C8 C25 1.396(4)
C9 C28 1.371(4)
C10 O11 1.187(3)
C10 C29 1.473(4)
C12 C14 1.369(4)
C12 C24 1.499(4)
C13 C17 1.381(4)
C13 C23 1.382(4)
C14 C18 1.378(5)
C15 C19 1.503(4)
C16 C26 1.378(5)
C17 C31 1.378(4)
C18 C26 1.371(5)
C20 C24 1.519(4)
C21 C22 1.367(5)
C21 C32 1.373(5)
C23 C33 1.381(5)
C25 C30 1.376(5)
C27 C31 1.365(5)
C27 C33 1.350(5)
C30 C32 1.376(5)

loop_
_geom_contact_atom_site_label_1
_geom_contact_atom_site_label_2
_geom_contact_distance
_geom_contact_site_symmetry_1
_geom_contact_site_symmetry_2
C10 C14 3.456(4) 1_555 4_556
O11 C15 3.519(4) 1_555 8_555
O11 C29 3.559(4) 1_555 8_554
C14 C24 3.384(4) 1_555 8_555
C14 C29 3.557(5) 1_555 4_456
C28 C30 3.592(5) 1_555 1_556
C10 C14 3.456(4) 1_555 4_556
O11 C15 3.519(4) 1_555 8_555
O11 C29 3.559(4) 1_555 8_554
C14 C24 3.384(4) 1_555 8_555
C14 C29 3.557(5) 1_555 4_456
C28 C30 3.592(5) 1_555 1_556

loop_
_geom_torsion_atom_site_label_1
_geom_torsion_atom_site_label_2
_geom_torsion_atom_site_label_3
_geom_torsion_atom_site_label_4
_geom_torsion
C8 P1 C4 C5 179.1(4)
C8 P1 C4 C9 2.3(5)
C4 P1 C8 C22 112.3(5)
C4 P1 C8 C25 -75.9(5)
C13 P1 C4 C5 -75.7(4)
C13 P1 C4 C9 107.5(5)
C4 P1 C13 C17 -35.6(5)
C4 P1 C13 C23 144.9(5)
C8 P1 C13 C17 69.4(5)
C13 P1 C8 C22 8.3(5)
C8 P1 C13 C23 -110.1(5)
C13 P1 C8 C25 -179.9(5)
C15 O2 C10 O11 1.0(5)
C10 O2 C15 C19 162.2(6)
C15 O2 C10 C29 -177.3(6)
C7 N3 C5 C4 114.5(6)
C5 N3 C7 C12 169.2(7)
C5 N3 C7 C16 -11.0(5)
C7 N3 C5 C19 -68.3(6)
C20 N3 C5 C4 -92.1(6)
C20 N3 C5 C19 85.1(6)
C5 N3 C20 C24 -178.5(6)
C20 N3 C7 C12 13.8(4)
C20 N3 C7 C16 -166.5(7)
C7 N3 C20 C24 -21.0(4)
P1 C4 C5 N3 -2.5(3)
C5 C4 P1 C8 179.1(4)
C5 C4 P1 C13 -75.7(4)
P1 C4 C5 C19 -179.8(6)
C9 C4 P1 C8 2.3(5)
C9 C4 P1 C13 107.5(5)
P1 C4 C9 C28 177.3(8)
C9 C4 C5 N3 174.5(7)
C9 C4 C5 C19 -2.7(5)
C5 C4 C9 C28 0.6(5)
N3 C5 C4 P1 -2.5(3)
C4 C5 N3 C7 114.5(6)
N3 C5 C4 C9 174.5(7)
C4 C5 N3 C20 -92.1(6)
N3 C5 C19 C6 -174.7(7)
C19 C5 N3 C7 -68.3(6)
N3 C5 C19 C15 2.2(5)
C19 C5 N3 C20 85.1(6)
C19 C5 C4 P1 -179.8(6)
C4 C5 C19 C6 2.4(5)
C19 C5 C4 C9 -2.7(5)
C4 C5 C19 C15 179.3(8)
C28 C6 C19 C5 0.0(5)
C19 C6 C28 C9 -2.1(5)
C28 C6 C19 C15 -176.9(8)
C12 C7 N3 C5 169.2(7)
N3 C7 C12 C14 177.7(7)
C12 C7 N3 C20 13.8(4)
N3 C7 C12 C24 -0.3(4)
C16 C7 N3 C5 -11.0(5)
C16 C7 N3 C20 -166.5(7)
N3 C7 C16 C26 -178.3(9)
C16 C7 C12 C14 -2.0(6)
C16 C7 C12 C24 179.9(7)
C12 C7 C16 C26 1.4(6)
C22 C8 P1 C4 112.3(5)
C22 C8 P1 C13 8.3(5)
P1 C8 C22 C21 172.9(9)
C25 C8 P1 C4 -75.9(5)
C25 C8 P1 C13 -179.9(5)
P1 C8 C25 C30 -174.3(8)
C25 C8 C22 C21 1.0(6)
C22 C8 C25 C30 -1.7(6)
C28 C9 C4 P1 177.3(8)
C28 C9 C4 C5 0.6(5)
C4 C9 C28 C6 1.8(5)
O11 C10 O2 C15 1.0(5)
C29 C10 O2 C15 -177.3(6)
C14 C12 C7 N3 177.7(7)
C14 C12 C7 C16 -2.0(6)
C7 C12 C14 C18 1.5(6)
C24 C12 C7 N3 -0.3(4)
C24 C12 C7 C16 179.9(7)
C7 C12 C24 C20 -12.4(5)
C24 C12 C14 C18 179.0(10)
C14 C12 C24 C20 169.9(8)
C17 C13 P1 C4 -35.6(5)
C17 C13 P1 C8 69.4(5)
P1 C13 C17 C31 -178.6(8)
C23 C13 P1 C4 144.9(5)
C23 C13 P1 C8 -110.1(5)
P1 C13 C23 C33 178.6(8)
C23 C13 C17 C31 0.9(6)
C17 C13 C23 C33 -0.9(6)
C18 C14 C12 C7 1.5(6)
C18 C14 C12 C24 179.0(10)
C12 C14 C18 C26 -0.4(6)
O2 C15 C19 C5 149.5(7)
O2 C15 C19 C6 -33.7(5)
C19 C15 O2 C10 162.2(6)
C26 C16 C7 N3 -178.3(9)
C26 C16 C7 C12 1.4(6)
C7 C16 C26 C18 -0.2(6)
C31 C17 C13 P1 -178.6(8)
C31 C17 C13 C23 0.9(6)
C13 C17 C31 C27 0.0(6)
C26 C18 C14 C12 -0.4(6)
C14 C18 C26 C16 -0.3(6)
C6 C19 C5 N3 -174.7(7)
C6 C19 C5 C4 2.4(5)
C5 C19 C6 C28 0.0(5)
C5 C19 C15 O2 149.5(7)
C15 C19 C5 N3 2.2(5)
C15 C19 C5 C4 179.3(8)
C6 C19 C15 O2 -33.7(5)
C15 C19 C6 C28 -176.9(8)
C24 C20 N3 C5 -178.5(6)
C24 C20 N3 C7 -21.0(4)
N3 C20 C24 C12 19.6(4)
C32 C21 C22 C8 0.0(6)
C22 C21 C32 C30 -0.4(7)
C21 C22 C8 P1 172.9(9)
C21 C22 C8 C25 1.0(6)
C8 C22 C21 C32 0.0(6)
C33 C23 C13 P1 178.6(8)
C33 C23 C13 C17 -0.9(6)
C13 C23 C33 C27 0.0(6)
C12 C24 C20 N3 19.6(4)
C20 C24 C12 C7 -12.4(5)
C20 C24 C12 C14 169.9(8)
C30 C25 C8 P1 -174.3(8)
C30 C25 C8 C22 -1.7(6)
C8 C25 C30 C32 1.4(6)
C18 C26 C16 C7 -0.2(6)
C16 C26 C18 C14 -0.3(6)
C33 C27 C31 C17 -0.9(7)
C31 C27 C33 C23 1.0(7)
C6 C28 C9 C4 1.8(5)
C9 C28 C6 C19 -2.1(5)
C32 C30 C25 C8 1.4(6)
C25 C30 C32 C21 -0.3(6)
C27 C31 C17 C13 0.0(6)
C17 C31 C27 C33 -0.9(7)
C30 C32 C21 C22 -0.4(7)
C21 C32 C30 C25 -0.3(6)
C27 C33 C23 C13 0.0(6)
C23 C33 C27 C31 1.0(7)

loop_
_cod_related_entry_id
_cod_related_entry_database
_cod_related_entry_code
1 ChemSpider 17246284
